data_2232398
loop_
_publ_author_name
'Betz, Richard'
'Gerber, Thomas'
'Hosten, Eric'
'Siddaraju, Budanoor P.'
'Yathirajan, Hemmige S.'

_publ_section_title
;
 Opipramol dihydrochloride
;
_journal_coeditor_code MW2030
_journal_issue 11
_journal_name_full 'Acta Crystallographica Section E'
_journal_page_first o2994
_journal_page_last o2995
_journal_paper_doi 10.1107/S1600536811042280
_journal_volume 67
_journal_year 2011
_chemical_formula_iupac 'C23 H31 N3 O 2+, 2Cl -'
_chemical_formula_moiety 'C23 H31 N3 O 2+, 2(Cl -)'
_chemical_formula_sum 'C23 H31 Cl2 N3 O'
_chemical_formula_weight 436.41
_chemical_melting_point_gt 482
_chemical_melting_point_lt 484
_chemical_name_common
;
opipramol dihydrochloride
;
_chemical_name_systematic
;
4-{3-[2-azatricyclo[9.4.0.0^3,8^]pentadeca-1(15),3,5,7,11,13-\
hexaen-2-yl]propyl}-1-(2-hydroxyethyl)piperazine-1,4-diium dichloride
;
_space_group_IT_number 33
_symmetry_cell_setting orthorhombic
_symmetry_space_group_name_Hall 'P 2c -2n'
_symmetry_space_group_name_H-M 'P n a 21'
_atom_sites_solution_hydrogens geom
_atom_sites_solution_primary direct
_atom_sites_solution_secondary difmap
_audit_creation_method SHELXL-97
_cell_angle_alpha 90.00
_cell_angle_beta 90.00
_cell_angle_gamma 90.00
_cell_formula_units_Z 4
_cell_length_a 33.6581(6)
_cell_length_b 9.4265(2)
_cell_length_c 6.89780(10)
_cell_measurement_reflns_used 9954
_cell_measurement_temperature 200(2)
_cell_measurement_theta_max 28.30
_cell_measurement_theta_min 2.42
_cell_volume 2188.52(7)
_computing_cell_refinement 'SAINT (Bruker, 2010)'
_computing_data_collection 'APEX2 (Bruker, 2010)'
_computing_data_reduction 'SAINT (Bruker, 2010)'
_computing_molecular_graphics 'ORTEP-3 (Farrugia, 1997) and Mercury (Macrae <i>et al.</i>, 2008)'
_computing_publication_material 'SHELXL97 (Sheldrick, 2008) and PLATON (Spek, 2009)'
_computing_structure_refinement 'SHELXL97 (Sheldrick, 2008)'
_computing_structure_solution 'SHELXS97 (Sheldrick, 2008)'
_diffrn_ambient_temperature 200(2)
_diffrn_measured_fraction_theta_full 0.995
_diffrn_measured_fraction_theta_max 0.995
_diffrn_measurement_device_type 'Bruker APEXII CCD'
_diffrn_measurement_method '\f and \w'
_diffrn_radiation_monochromator graphite
_diffrn_radiation_source 'fine-focus sealed tube'
_diffrn_radiation_type MoK\a
_diffrn_radiation_wavelength 0.71073
_diffrn_reflns_av_R_equivalents 0.0300
_diffrn_reflns_av_sigmaI/netI 0.0229
_diffrn_reflns_limit_h_max 44
_diffrn_reflns_limit_h_min -44
_diffrn_reflns_limit_k_max 9
_diffrn_reflns_limit_k_min -12
_diffrn_reflns_limit_l_max 9
_diffrn_reflns_limit_l_min -9
_diffrn_reflns_number 20068
_diffrn_reflns_theta_full 28.33
_diffrn_reflns_theta_max 28.33
_diffrn_reflns_theta_min 2.24
_exptl_absorpt_coefficient_mu 0.316
_exptl_absorpt_correction_type none
_exptl_crystal_colour green
_exptl_crystal_density_diffrn 1.324
_exptl_crystal_density_method 'not measured'
_exptl_crystal_description platelet
_exptl_crystal_F_000 928
_exptl_crystal_size_max 0.512
_exptl_crystal_size_mid 0.266
_exptl_crystal_size_min 0.136
_refine_diff_density_max 0.235
_refine_diff_density_min -0.213
_refine_ls_abs_structure_details 'Flack (1983), <b>2293 Friedel pairs</b>'
_refine_ls_abs_structure_Flack -0.00(3)
_refine_ls_extinction_method none
_refine_ls_goodness_of_fit_ref 1.031
_refine_ls_hydrogen_treatment mixed
_refine_ls_matrix_type full
_refine_ls_number_parameters 274
_refine_ls_number_reflns 5253
_refine_ls_number_restraints 1
_refine_ls_restrained_S_all 1.031
_refine_ls_R_factor_all 0.0312
_refine_ls_R_factor_gt 0.0274
_refine_ls_shift/su_max 0.001
_refine_ls_shift/su_mean 0.000
_refine_ls_structure_factor_coef Fsqd
_refine_ls_weighting_details 'calc w=1/[\s^2^(Fo^2^)+(0.0469P)^2^+0.0541P] where P=(Fo^2^+2Fc^2^)/3'
_refine_ls_weighting_scheme calc
_refine_ls_wR_factor_gt 0.0692
_refine_ls_wR_factor_ref 0.0711
_reflns_number_gt 4854
_reflns_number_total 5253
_reflns_threshold_expression I>2\s(I)
_cod_data_source_file mw2030.cif
_cod_data_source_block I
_cod_database_code 2232398
_cod_database_fobs_code 2232398

loop_
_symmetry_equiv_pos_as_xyz
'x, y, z'
'-x, -y, z+1/2'
'-x+1/2, y+1/2, z+1/2'
'x+1/2, -y+1/2, z'

loop_
_atom_site_type_symbol
_atom_site_label
_atom_site_fract_x
_atom_site_fract_y
_atom_site_fract_z
_atom_site_U_iso_or_equiv
_atom_site_adp_type
_atom_site_calc_flag
_atom_site_refinement_flags
_atom_site_occupancy
_atom_site_symmetry_multiplicity
O O1 0.33522(3) 0.24837(14) 0.58052(17) 0.0359(3) Uani d . 1 1
H H81 0.3356(6) 0.173(2) 0.631(4) 0.044(6) Uiso d . 1 1
N N1 0.05595(3) 0.73088(11) 0.60732(17) 0.0210(2) Uani d . 1 1
N N2 0.19011(3) 0.51107(11) 0.64833(18) 0.0161(2) Uani d . 1 1
H H72 0.1886(5) 0.5036(16) 0.530(3) 0.020(4) Uiso d . 1 1
N N3 0.27628(3) 0.49616(11) 0.69361(16) 0.0174(2) Uani d . 1 1
H H73 0.2750(7) 0.500(2) 0.835(5) 0.074(8) Uiso d . 1 1
C C1 0.00179(4) 0.79746(17) 0.2855(2) 0.0294(3) Uani d . 1 1
H H1 -0.0128 0.7742 0.1721 0.035 Uiso calc R 1 1
C C2 0.03133(4) 0.89067(17) 0.2622(2) 0.0310(3) Uani d . 1 1
H H2 0.0356 0.9237 0.1337 0.037 Uiso calc R 1 1
C C3 0.08286(3) 0.64016(15) 0.7199(2) 0.0213(3) Uani d . 1 1
H H3A 0.0719 0.5428 0.7253 0.026 Uiso calc R 1 1
H H3B 0.0846 0.6765 0.8543 0.026 Uiso calc R 1 1
C C4 0.12436(4) 0.63572(14) 0.6312(2) 0.0239(3) Uani d . 1 1
H H4A 0.1224 0.6198 0.4896 0.029 Uiso calc R 1 1
H H4B 0.1379 0.7275 0.6529 0.029 Uiso calc R 1 1
C C5 0.14816(3) 0.51695(13) 0.7235(2) 0.0186(2) Uani d . 1 1
H H5A 0.1487 0.5309 0.8657 0.022 Uiso calc R 1 1
H H5B 0.1349 0.4253 0.6970 0.022 Uiso calc R 1 1
C C6 0.31889(4) 0.49360(15) 0.6266(3) 0.0237(3) Uani d . 1 1
H H6A 0.3322 0.5816 0.6702 0.028 Uiso calc R 1 1
H H6B 0.3195 0.4921 0.4832 0.028 Uiso calc R 1 1
C C7 0.34174(4) 0.36661(17) 0.7029(2) 0.0285(3) Uani d . 1 1
H H7A 0.3705 0.3890 0.7074 0.034 Uiso calc R 1 1
H H7B 0.3328 0.3441 0.8362 0.034 Uiso calc R 1 1
C C11 0.01455(3) 0.69862(13) 0.6216(2) 0.0207(2) Uani d . 1 1
C C12 -0.01079(4) 0.72710(15) 0.4633(2) 0.0232(3) Uani d . 1 1
C C13 -0.05001(4) 0.67850(16) 0.4742(2) 0.0292(3) Uani d . 1 1
H H13 -0.0675 0.6980 0.3694 0.035 Uiso calc R 1 1
C C14 -0.06431(4) 0.60348(16) 0.6307(3) 0.0332(3) Uani d . 1 1
H H14 -0.0910 0.5707 0.6328 0.040 Uiso calc R 1 1
C C15 -0.03922(4) 0.57682(16) 0.7842(3) 0.0332(4) Uani d . 1 1
H H15 -0.0485 0.5242 0.8924 0.040 Uiso calc R 1 1
C C16 -0.00025(4) 0.62655(16) 0.7816(2) 0.0272(3) Uani d . 1 1
H H16 0.0164 0.6110 0.8908 0.033 Uiso calc R 1 1
C C21 0.06763(4) 0.87575(14) 0.5829(2) 0.0219(3) Uani d . 1 1
C C22 0.05776(4) 0.94775(16) 0.4107(2) 0.0250(3) Uani d . 1 1
C C23 0.07445(5) 1.08179(16) 0.3787(3) 0.0338(4) Uani d . 1 1
H H23 0.0679 1.1315 0.2633 0.041 Uiso calc R 1 1
C C24 0.10005(5) 1.14375(17) 0.5089(3) 0.0400(4) Uani d . 1 1
H H24 0.1118 1.2331 0.4808 0.048 Uiso calc R 1 1
C C25 0.10856(5) 1.07525(18) 0.6806(3) 0.0383(4) Uani d . 1 1
H H25 0.1256 1.1186 0.7728 0.046 Uiso calc R 1 1
C C26 0.09204(4) 0.94189(17) 0.7189(3) 0.0294(3) Uani d . 1 1
H H26 0.0975 0.8961 0.8386 0.035 Uiso calc R 1 1
C C31 0.21421(3) 0.63744(14) 0.7062(2) 0.0199(3) Uani d . 1 1
H H31A 0.2154 0.6432 0.8494 0.024 Uiso calc R 1 1
H H31B 0.2012 0.7248 0.6578 0.024 Uiso calc R 1 1
C C32 0.25605(3) 0.62810(13) 0.6249(2) 0.0199(2) Uani d . 1 1
H H32A 0.2549 0.6281 0.4815 0.024 Uiso calc R 1 1
H H32B 0.2715 0.7121 0.6666 0.024 Uiso calc R 1 1
C C33 0.25223(3) 0.37093(13) 0.6327(2) 0.0190(2) Uani d . 1 1
H H33A 0.2653 0.2829 0.6782 0.023 Uiso calc R 1 1
H H33B 0.2508 0.3674 0.4895 0.023 Uiso calc R 1 1
C C34 0.21058(4) 0.37928(14) 0.7157(2) 0.0191(2) Uani d . 1 1
H H34A 0.1952 0.2952 0.6742 0.023 Uiso calc R 1 1
H H34B 0.2119 0.3790 0.8591 0.023 Uiso calc R 1 1
Cl Cl1 0.172378(10) 0.43277(4) 0.23488(5) 0.03102(9) Uani d . 1 1
Cl Cl2 0.217571(10) 0.00951(3) 0.62670(6) 0.02579(8) Uani d . 1 1

loop_
_atom_site_aniso_label
_atom_site_aniso_U_11
_atom_site_aniso_U_22
_atom_site_aniso_U_33
_atom_site_aniso_U_12
_atom_site_aniso_U_13
_atom_site_aniso_U_23
O1 0.0419(6) 0.0321(6) 0.0337(7) 0.0108(5) -0.0089(5) -0.0078(5)
N1 0.0168(4) 0.0210(5) 0.0252(6) 0.0029(4) -0.0012(4) 0.0058(5)
N2 0.0176(5) 0.0147(5) 0.0161(6) 0.0006(4) -0.0018(4) 0.0003(4)
N3 0.0177(5) 0.0200(6) 0.0146(5) 0.0015(4) -0.0007(4) -0.0010(4)
C1 0.0297(7) 0.0346(8) 0.0240(7) 0.0056(6) -0.0057(5) -0.0003(6)
C2 0.0354(7) 0.0339(8) 0.0237(8) 0.0069(6) 0.0000(6) 0.0072(6)
C3 0.0179(5) 0.0240(6) 0.0219(6) 0.0043(5) 0.0001(5) 0.0045(6)
C4 0.0197(6) 0.0267(7) 0.0253(7) 0.0060(5) 0.0020(5) 0.0062(6)
C5 0.0150(5) 0.0198(6) 0.0209(6) 0.0013(4) -0.0003(5) 0.0007(6)
C6 0.0164(5) 0.0307(7) 0.0241(6) -0.0005(5) 0.0006(6) -0.0026(6)
C7 0.0212(6) 0.0377(8) 0.0268(7) 0.0080(6) -0.0065(5) -0.0059(6)
C11 0.0181(5) 0.0179(6) 0.0262(6) 0.0036(4) 0.0004(5) -0.0018(6)
C12 0.0224(6) 0.0200(7) 0.0272(7) 0.0040(5) -0.0030(5) -0.0045(6)
C13 0.0223(7) 0.0274(7) 0.0378(8) 0.0037(6) -0.0064(6) -0.0095(7)
C14 0.0221(6) 0.0259(7) 0.0517(10) -0.0012(5) 0.0044(7) -0.0092(8)
C15 0.0259(7) 0.0245(7) 0.0492(11) 0.0017(6) 0.0117(6) 0.0049(7)
C16 0.0229(6) 0.0276(7) 0.0312(8) 0.0053(6) 0.0038(5) 0.0044(6)
C21 0.0166(6) 0.0210(6) 0.0283(8) 0.0044(5) 0.0031(5) 0.0019(6)
C22 0.0228(6) 0.0242(7) 0.0280(7) 0.0052(6) 0.0045(6) 0.0045(6)
C23 0.0374(8) 0.0238(8) 0.0403(9) 0.0067(6) 0.0072(7) 0.0092(7)
C24 0.0353(8) 0.0211(8) 0.0637(12) -0.0021(7) 0.0059(8) 0.0027(8)
C25 0.0284(7) 0.0265(8) 0.0598(13) 0.0009(6) -0.0061(7) -0.0085(7)
C26 0.0258(6) 0.0265(7) 0.0359(8) 0.0040(6) -0.0024(6) 0.0002(7)
C31 0.0190(5) 0.0152(6) 0.0256(7) 0.0010(5) -0.0004(5) -0.0032(5)
C32 0.0218(6) 0.0159(5) 0.0220(6) -0.0002(4) -0.0004(5) 0.0013(6)
C33 0.0190(5) 0.0161(5) 0.0218(6) 0.0023(4) -0.0001(5) -0.0019(6)
C34 0.0204(5) 0.0146(6) 0.0224(6) 0.0019(5) -0.0002(5) 0.0026(6)
Cl1 0.02975(16) 0.0431(2) 0.02020(15) 0.00569(15) -0.00392(14) -0.00588(17)
Cl2 0.03646(17) 0.02445(16) 0.01645(14) -0.00133(13) 0.00162(14) -0.00090(14)

loop_
_atom_type_symbol
_atom_type_description
_atom_type_scat_dispersion_real
_atom_type_scat_dispersion_imag
_atom_type_scat_source
C C 0.0033 0.0016 'International Tables Vol C Tables 4.2.6.8 and 6.1.1.4'
H H 0.0000 0.0000 'International Tables Vol C Tables 4.2.6.8 and 6.1.1.4'
Cl Cl 0.1484 0.1585 'International Tables Vol C Tables 4.2.6.8 and 6.1.1.4'
N N 0.0061 0.0033 'International Tables Vol C Tables 4.2.6.8 and 6.1.1.4'
O O 0.0106 0.0060 'International Tables Vol C Tables 4.2.6.8 and 6.1.1.4'

loop_
_geom_angle_atom_site_label_1
_geom_angle_atom_site_label_2
_geom_angle_atom_site_label_3
_geom_angle
C7 O1 H81 116.3(18)
C11 N1 C21 118.62(10)
C11 N1 C3 116.17(10)
C21 N1 C3 116.65(10)
C34 N2 C31 109.20(10)
C34 N2 C5 110.86(10)
C31 N2 C5 112.80(10)
C34 N2 H72 105.4(11)
C31 N2 H72 111.5(11)
C5 N2 H72 106.8(11)
C33 N3 C32 108.78(10)
C33 N3 C6 114.68(10)
C32 N3 C6 110.47(10)
C33 N3 H73 106.9(13)
C32 N3 H73 105.3(13)
C6 N3 H73 110.3(13)
C2 C1 C12 128.07(14)
C2 C1 H1 116.0
C12 C1 H1 116.0
C1 C2 C22 127.67(14)
C1 C2 H2 116.2
C22 C2 H2 116.2
N1 C3 C4 111.63(11)
N1 C3 H3A 109.3
C4 C3 H3A 109.3
N1 C3 H3B 109.3
C4 C3 H3B 109.3
H3A C3 H3B 108.0
C5 C4 C3 109.60(11)
C5 C4 H4A 109.8
C3 C4 H4A 109.8
C5 C4 H4B 109.8
C3 C4 H4B 109.8
H4A C4 H4B 108.2
N2 C5 C4 112.22(11)
N2 C5 H5A 109.2
C4 C5 H5A 109.2
N2 C5 H5B 109.2
C4 C5 H5B 109.2
H5A C5 H5B 107.9
N3 C6 C7 112.88(12)
N3 C6 H6A 109.0
C7 C6 H6A 109.0
N3 C6 H6B 109.0
C7 C6 H6B 109.0
H6A C6 H6B 107.8
O1 C7 C6 109.62(12)
O1 C7 H7A 109.7
C6 C7 H7A 109.7
O1 C7 H7B 109.7
C6 C7 H7B 109.7
H7A C7 H7B 108.2
C16 C11 C12 119.44(12)
C16 C11 N1 120.57(12)
C12 C11 N1 119.67(12)
C13 C12 C11 117.80(13)
C13 C12 C1 117.91(13)
C11 C12 C1 124.22(13)
C14 C13 C12 122.66(14)
C14 C13 H13 118.7
C12 C13 H13 118.7
C15 C14 C13 118.80(13)
C15 C14 H14 120.6
C13 C14 H14 120.6
C14 C15 C16 120.43(15)
C14 C15 H15 119.8
C16 C15 H15 119.8
C11 C16 C15 120.82(14)
C11 C16 H16 119.6
C15 C16 H16 119.6
C26 C21 C22 119.42(13)
C26 C21 N1 120.63(12)
C22 C21 N1 119.64(13)
C23 C22 C21 118.25(14)
C23 C22 C2 117.80(14)
C21 C22 C2 123.94(14)
C24 C23 C22 122.13(15)
C24 C23 H23 118.9
C22 C23 H23 118.9
C23 C24 C25 119.48(15)
C23 C24 H24 120.3
C25 C24 H24 120.3
C24 C25 C26 120.03(16)
C24 C25 H25 120.0
C26 C25 H25 120.0
C21 C26 C25 120.56(16)
C21 C26 H26 119.7
C25 C26 H26 119.7
N2 C31 C32 111.00(11)
N2 C31 H31A 109.4
C32 C31 H31A 109.4
N2 C31 H31B 109.4
C32 C31 H31B 109.4
H31A C31 H31B 108.0
N3 C32 C31 110.71(11)
N3 C32 H32A 109.5
C31 C32 H32A 109.5
N3 C32 H32B 109.5
C31 C32 H32B 109.5
H32A C32 H32B 108.1
N3 C33 C34 110.76(10)
N3 C33 H33A 109.5
C34 C33 H33A 109.5
N3 C33 H33B 109.5
C34 C33 H33B 109.5
H33A C33 H33B 108.1
N2 C34 C33 110.62(10)
N2 C34 H34A 109.5
C33 C34 H34A 109.5
N2 C34 H34B 109.5
C33 C34 H34B 109.5
H34A C34 H34B 108.1

loop_
_geom_bond_atom_site_label_1
_geom_bond_atom_site_label_2
_geom_bond_distance
O1 C7 1.4155(19)
O1 H81 0.79(2)
N1 C11 1.4296(15)
N1 C21 1.4311(17)
N1 C3 1.4681(16)
N2 C34 1.4947(16)
N2 C31 1.4955(16)
N2 C5 1.5049(16)
N2 H72 0.82(2)
N3 C33 1.4918(16)
N3 C32 1.4950(16)
N3 C6 1.5069(16)
N3 H73 0.98(3)
C1 C2 1.336(2)
C1 C12 1.457(2)
C1 H1 0.9500
C2 C22 1.460(2)
C2 H2 0.9500
C3 C4 1.5256(17)
C3 H3A 0.9900
C3 H3B 0.9900
C4 C5 1.5168(18)
C4 H4A 0.9900
C4 H4B 0.9900
C5 H5A 0.9900
C5 H5B 0.9900
C6 C7 1.517(2)
C6 H6A 0.9900
C6 H6B 0.9900
C7 H7A 0.9900
C7 H7B 0.9900
C11 C16 1.388(2)
C11 C12 1.4112(19)
C12 C13 1.3995(19)
C13 C14 1.377(2)
C13 H13 0.9500
C14 C15 1.377(2)
C14 H14 0.9500
C15 C16 1.393(2)
C15 H15 0.9500
C16 H16 0.9500
C21 C26 1.394(2)
C21 C22 1.408(2)
C22 C23 1.400(2)
C23 C24 1.375(3)
C23 H23 0.9500
C24 C25 1.379(3)
C24 H24 0.9500
C25 C26 1.400(2)
C25 H25 0.9500
C26 H26 0.9500
C31 C32 1.5183(17)
C31 H31A 0.9900
C31 H31B 0.9900
C32 H32A 0.9900
C32 H32B 0.9900
C33 C34 1.5160(17)
C33 H33A 0.9900
C33 H33B 0.9900
C34 H34A 0.9900
C34 H34B 0.9900

loop_
_geom_hbond_atom_site_label_D
_geom_hbond_atom_site_label_H
_geom_hbond_atom_site_label_A
_geom_hbond_site_symmetry_A
_geom_hbond_distance_DH
_geom_hbond_distance_HA
_geom_hbond_distance_DA
_geom_hbond_angle_DHA
O1 H81 Cl1 3_545 0.79(2) 2.39(2) 3.1701(14) 169(2)
N2 H72 Cl1 . 0.82(2) 2.212(19) 3.0057(13) 163.0(15)
N3 H73 Cl2 3 0.98(3) 2.03(3) 2.9972(12) 171(2)
C5 H5A Cl1 1_556 0.99 2.82 3.7065(15) 148.8
C5 H5A O1 3 0.99 2.59 3.3373(18) 132.6
C14 H14 Cl1 2_565 0.95 2.83 3.7233(14) 157.4
C31 H31A O1 3 0.99 2.54 3.2446(18) 128.3
C31 H31B Cl2 1_565 0.99 2.75 3.5518(14) 138.6
C32 H32B Cl1 3 0.99 2.85 3.8246(13) 168.6
C32 H32A Cl2 3_554 0.99 2.85 3.7213(16) 147.9
C6 H6B Cl2 3_554 0.99 2.76 3.6634(18) 151.7
C34 H34A Cl2 . 0.99 2.82 3.5471(13) 131.2
C16 H16 Cg2 2_565 0.95 2.98 3.6402(16) 128
C23 H23 Cg2 2_574 0.95 2.67 3.4805(18) 143

loop_
_geom_torsion_atom_site_label_1
_geom_torsion_atom_site_label_2
_geom_torsion_atom_site_label_3
_geom_torsion_atom_site_label_4
_geom_torsion
C12 C1 C2 C22 -1.6(3)
C11 N1 C3 C4 154.28(12)
C21 N1 C3 C4 -58.17(16)
N1 C3 C4 C5 -167.31(11)
C34 N2 C5 C4 -170.35(11)
C31 N2 C5 C4 66.82(15)
C3 C4 C5 N2 -177.44(11)
C33 N3 C6 C7 -60.37(17)
C32 N3 C6 C7 176.29(12)
N3 C6 C7 O1 84.54(16)
C21 N1 C11 C16 -123.35(14)
C3 N1 C11 C16 23.53(18)
C21 N1 C11 C12 63.22(17)
C3 N1 C11 C12 -149.90(12)
C16 C11 C12 C13 -1.05(19)
N1 C11 C12 C13 172.46(13)
C16 C11 C12 C1 -177.82(14)
N1 C11 C12 C1 -4.3(2)
C2 C1 C12 C13 155.85(16)
C2 C1 C12 C11 -27.4(2)
C11 C12 C13 C14 -0.8(2)
C1 C12 C13 C14 176.16(14)
C12 C13 C14 C15 1.0(2)
C13 C14 C15 C16 0.8(2)
C12 C11 C16 C15 2.8(2)
N1 C11 C16 C15 -170.66(13)
C14 C15 C16 C11 -2.7(2)
C11 N1 C21 C26 120.11(14)
C3 N1 C21 C26 -26.61(18)
C11 N1 C21 C22 -66.34(17)
C3 N1 C21 C22 146.94(12)
C26 C21 C22 C23 2.8(2)
N1 C21 C22 C23 -170.80(12)
C26 C21 C22 C2 -177.67(13)
N1 C21 C22 C2 8.7(2)
C1 C2 C22 C23 -153.31(16)
C1 C2 C22 C21 27.2(2)
C21 C22 C23 C24 0.3(2)
C2 C22 C23 C24 -179.21(15)
C22 C23 C24 C25 -2.6(3)
C23 C24 C25 C26 1.7(3)
C22 C21 C26 C25 -3.7(2)
N1 C21 C26 C25 169.85(13)
C24 C25 C26 C21 1.4(2)
C34 N2 C31 C32 57.10(15)
C5 N2 C31 C32 -179.15(11)
C33 N3 C32 C31 58.15(15)
C6 N3 C32 C31 -175.15(12)
N2 C31 C32 N3 -58.39(15)
C32 N3 C33 C34 -58.79(15)
C6 N3 C33 C34 176.97(12)
C31 N2 C34 C33 -57.48(14)
C5 N2 C34 C33 177.64(11)
N3 C33 C34 N2 59.46(15)

loop_
_cod_related_entry_id
_cod_related_entry_database
_cod_related_entry_code
1 ChemSpider 64658
